data_4104887
loop_
_publ_author_name
'Liezel A. Labios'
'Matthew D. Millard'
'Arnold L. Rheingold'
'Joshua S. Figueroa'

_publ_section_title
;
 Bond Activation, Substrate Addition and Catalysis by an Isolable
 Two-Coordinate Pd(0) Bis-Isocyanide Monomer
;
_journal_name_full 'Journal of the American Chemical Society'
_journal_page_first 11318
_journal_page_last 11319
_journal_paper_doi 10.1021/ja905338x
_journal_volume 131
_journal_year 2009
_chemical_formula_sum 'C63 H74 F3 N2 O3 Pd S Tl'
_chemical_formula_weight 1307.07
_chemical_name_common '[TlPd(CNArDipp2)2]OTf'
_chemical_name_systematic
; 
 ? 
;
_space_group_IT_number 2
_symmetry_cell_setting triclinic
_symmetry_space_group_name_Hall '-P 1'
_symmetry_space_group_name_H-M 'P -1'
_atom_sites_solution_hydrogens geom
_atom_sites_solution_primary direct
_atom_sites_solution_secondary difmap
_audit_creation_method SHELXL-97
_cell_angle_alpha 67.20(3)
_cell_angle_beta 70.62(3)
_cell_angle_gamma 71.18(3)
_cell_formula_units_Z 2
_cell_length_a 13.964(3)
_cell_length_b 16.224(3)
_cell_length_c 17.605(4)
_cell_measurement_reflns_used 26826
_cell_measurement_temperature 100(2)
_cell_measurement_theta_max 23.26
_cell_measurement_theta_min 1.40
_cell_volume 3381.1(15)
_computing_cell_refinement 'Bruker XSCANS'
_computing_data_collection 'Bruker XSCANS'
_computing_data_reduction 'Bruker SHELXTL'
_computing_molecular_graphics 'Bruker SHELXTL'
_computing_publication_material 'Bruker SHELXTL'
_computing_structure_refinement 'SHELXL-97 (Sheldrick, 1997)'
_computing_structure_solution 'SHELXS-97 (Sheldrick, 1990)'
_diffrn_ambient_temperature 100(2)
_diffrn_measured_fraction_theta_full 0.962
_diffrn_measured_fraction_theta_max 0.962
_diffrn_measurement_device_type 'Bruker P4'
_diffrn_measurement_method '\w scans'
_diffrn_radiation_monochromator graphite
_diffrn_radiation_source 'fine-focus sealed tube'
_diffrn_radiation_type MoK\a
_diffrn_radiation_wavelength 0.71073
_diffrn_reflns_av_R_equivalents 0.0556
_diffrn_reflns_av_sigmaI/netI 0.0710
_diffrn_reflns_limit_h_max 15
_diffrn_reflns_limit_h_min -15
_diffrn_reflns_limit_k_max 18
_diffrn_reflns_limit_k_min -17
_diffrn_reflns_limit_l_max 18
_diffrn_reflns_limit_l_min -19
_diffrn_reflns_number 26826
_diffrn_reflns_theta_full 23.26
_diffrn_reflns_theta_max 23.26
_diffrn_reflns_theta_min 1.40
_exptl_absorpt_coefficient_mu 2.724
_exptl_absorpt_correction_T_max 0.8115
_exptl_absorpt_correction_T_min 0.7723
_exptl_absorpt_correction_type multi-scan
_exptl_absorpt_process_details SADABS
_exptl_crystal_colour Yellow-Orange
_exptl_crystal_density_diffrn 1.284
_exptl_crystal_description Block
_exptl_crystal_F_000 1320
_exptl_crystal_size_max 0.10
_exptl_crystal_size_mid 0.10
_exptl_crystal_size_min 0.08
_platon_squeeze_details
;
SQUEEZE was employed to account for severely disordered molecules of ET2O
(C4H10O).  A total of 117 electrons in a solvent accessible void of 
612.9 Ang^3 were accounted for.  This corresponds to roughly 3
disordered molecules of Et2O per unit cell.  
;
_refine_diff_density_max 1.097
_refine_diff_density_min -1.217
_refine_diff_density_rms 0.108
_refine_ls_extinction_method none
_refine_ls_goodness_of_fit_ref 1.049
_refine_ls_hydrogen_treatment constr
_refine_ls_matrix_type full
_refine_ls_number_parameters 667
_refine_ls_number_reflns 9345
_refine_ls_number_restraints 0
_refine_ls_restrained_S_all 1.049
_refine_ls_R_factor_all 0.0628
_refine_ls_R_factor_gt 0.0450
_refine_ls_shift/su_max 0.001
_refine_ls_shift/su_mean 0.000
_refine_ls_structure_factor_coef Fsqd
_refine_ls_weighting_details 'calc w=1/[\s^2^(Fo^2^)+(0.0459P)^2^+0.0000P] where P=(Fo^2^+2Fc^2^)/3'
_refine_ls_weighting_scheme calc
_refine_ls_wR_factor_gt 0.0956
_refine_ls_wR_factor_ref 0.1053
_reflns_number_gt 7324
_reflns_number_total 9345
_reflns_threshold_expression >2sigma(I)
_cod_data_source_file ja905338x_si_002_5.cif
_cod_data_source_block jfig176
_cod_original_cell_volume 3380.9(12)
_cod_database_code 4104887

loop_
_symmetry_equiv_pos_as_xyz
'x, y, z'
'-x, -y, -z'

loop_
_atom_site_label
_atom_site_type_symbol
_atom_site_fract_x
_atom_site_fract_y
_atom_site_fract_z
_atom_site_U_iso_or_equiv
_atom_site_adp_type
_atom_site_occupancy
_atom_site_symmetry_multiplicity
_atom_site_calc_flag
_atom_site_refinement_flags
Tl1 Tl 0.16312(2) 0.398046(19) 0.404798(16) 0.04091(11) Uani 1 1 d .
Pd1 Pd 0.29885(4) 0.35792(3) 0.25546(3) 0.03123(14) Uani 1 1 d .
S1 S -0.03177(14) 0.58617(13) 0.34318(11) 0.0442(5) Uani 1 1 d .
N1 N 0.4850(4) 0.4336(4) 0.2387(3) 0.0295(13) Uani 1 1 d .
O1 O -0.0269(4) 0.4922(3) 0.3563(3) 0.0594(15) Uani 1 1 d .
C1 C 0.4102(5) 0.4133(4) 0.2453(3) 0.0300(15) Uani 1 1 d .
F1 F 0.0277(5) 0.7120(5) 0.2053(5) 0.182(5) Uani 1 1 d .
N2 N 0.1935(4) 0.2171(4) 0.2550(3) 0.0283(13) Uani 1 1 d .
F2 F 0.1150(5) 0.5770(5) 0.2092(4) 0.159(4) Uani 1 1 d .
O2 O -0.1321(4) 0.6457(4) 0.3566(4) 0.085(2) Uani 1 1 d .
C2 C 0.2232(5) 0.2750(5) 0.2581(4) 0.0328(16) Uani 1 1 d .
O3 O 0.0415(6) 0.5945(4) 0.3783(5) 0.101(2) Uani 1 1 d .
C3 C 0.0209(8) 0.6267(9) 0.2278(7) 0.095(4) Uani 1 1 d .
F3 F -0.0439(8) 0.6242(8) 0.1903(4) 0.200(5) Uani 1 1 d .
C4 C 0.5692(5) 0.4599(4) 0.2433(4) 0.0294(15) Uani 1 1 d .
C5 C 0.0027(5) 0.1959(4) 0.4477(4) 0.0316(16) Uani 1 1 d .
C6 C 0.6826(4) 0.3936(4) 0.1266(3) 0.0271(15) Uani 1 1 d .
C7 C 0.1556(5) 0.1400(4) 0.2705(3) 0.0250(14) Uani 1 1 d .
C8 C 0.3301(5) 0.1411(4) 0.0891(4) 0.0301(15) Uani 1 1 d .
C9 C 0.6669(5) 0.4415(4) 0.1890(3) 0.0305(16) Uani 1 1 d .
C10 C 0.4415(5) 0.5175(5) 0.3602(4) 0.0307(15) Uani 1 1 d .
C11 C 0.3675(5) 0.6008(4) 0.3382(4) 0.0336(16) Uani 1 1 d .
C12 C 0.6780(5) 0.5483(4) 0.0099(4) 0.0334(16) Uani 1 1 d .
H12A H 0.6695 0.5666 0.0591 0.040 Uiso 1 1 calc R
C13 C 0.6898(5) 0.2979(4) 0.1547(4) 0.0294(15) Uani 1 1 d .
C15 C 0.0761(5) 0.0195(4) 0.3715(4) 0.0322(16) Uani 1 1 d .
H15A H 0.0459 -0.0111 0.4270 0.039 Uiso 1 1 calc R
C16 C 0.2683(5) 0.6102(5) 0.3907(4) 0.0354(16) Uani 1 1 d .
H16A H 0.2185 0.6640 0.3760 0.042 Uiso 1 1 calc R
C17 C 0.1813(5) 0.1153(4) 0.4595(4) 0.0305(15) Uani 1 1 d .
C18 C 0.1084(4) 0.0973(4) 0.3555(3) 0.0228(14) Uani 1 1 d .
C19 C 0.7029(5) 0.2560(4) 0.0938(4) 0.0302(15) Uani 1 1 d .
H19A H 0.7059 0.1935 0.1107 0.036 Uiso 1 1 calc R
C20 C 0.0972(5) 0.1366(4) 0.4228(3) 0.0254(14) Uani 1 1 d .
C21 C 0.7470(5) 0.4697(4) 0.1967(4) 0.0301(15) Uani 1 1 d .
H21A H 0.8128 0.4595 0.1612 0.036 Uiso 1 1 calc R
C23 C 0.3768(5) 0.1847(5) 0.0051(4) 0.0370(17) Uani 1 1 d .
H23A H 0.4489 0.1759 -0.0116 0.044 Uiso 1 1 calc R
C24 C 0.6322(5) 0.5280(4) 0.3101(4) 0.0342(16) Uani 1 1 d .
H24A H 0.6223 0.5554 0.3506 0.041 Uiso 1 1 calc R
C26 C 0.1344(5) 0.0299(5) 0.2232(4) 0.0362(17) Uani 1 1 d .
H26A H 0.1423 0.0064 0.1805 0.043 Uiso 1 1 calc R
C27 C 0.2426(5) 0.5410(5) 0.4641(4) 0.0391(17) Uani 1 1 d .
H27A H 0.1763 0.5492 0.4996 0.047 Uiso 1 1 calc R
C28 C 0.5490(5) 0.5032(5) 0.3042(4) 0.0329(16) Uani 1 1 d .
C29 C 0.5819(5) 0.5996(5) -0.0251(5) 0.0486(19) Uani 1 1 d .
H29A H 0.5215 0.5816 0.0169 0.073 Uiso 1 1 calc R
H29B H 0.5889 0.5853 -0.0750 0.073 Uiso 1 1 calc R
H29C H 0.5745 0.6644 -0.0393 0.073 Uiso 1 1 calc R
C30 C 0.1689(5) 0.1083(4) 0.2033(3) 0.0288(15) Uani 1 1 d .
C31 C 0.3147(5) 0.4587(5) 0.4859(4) 0.0380(17) Uani 1 1 d .
H31A H 0.2963 0.4126 0.5360 0.046 Uiso 1 1 calc R
C32 C 0.7040(5) 0.4012(4) -0.0171(4) 0.0298(15) Uani 1 1 d .
H32A H 0.7094 0.4348 -0.0742 0.036 Uiso 1 1 calc R
C33 C 0.2217(5) 0.1569(4) 0.1138(3) 0.0268(15) Uani 1 1 d .
C34 C 0.7305(5) 0.5123(4) 0.2559(4) 0.0324(15) Uani 1 1 d .
H34A H 0.7850 0.5305 0.2596 0.039 Uiso 1 1 calc R
C35 C 0.6889(5) 0.4456(4) 0.0408(4) 0.0304(15) Uani 1 1 d .
C36 C 0.1693(6) 0.1528(5) 0.5228(4) 0.0393(18) Uani 1 1 d .
H36A H 0.2238 0.1385 0.5482 0.047 Uiso 1 1 calc R
C37 C 0.3994(5) 0.0774(5) 0.1480(4) 0.0379(17) Uani 1 1 d .
H37A H 0.3540 0.0564 0.2042 0.046 Uiso 1 1 calc R
C38 C 0.3184(5) 0.2404(5) -0.0535(4) 0.0353(17) Uani 1 1 d .
H38A H 0.3509 0.2679 -0.1093 0.042 Uiso 1 1 calc R
C39 C 0.6087(5) 0.1772(5) 0.2802(4) 0.0374(17) Uani 1 1 d .
H39A H 0.5407 0.2140 0.2741 0.056 Uiso 1 1 calc R
H39B H 0.6063 0.1436 0.3390 0.056 Uiso 1 1 calc R
H39C H 0.6306 0.1350 0.2485 0.056 Uiso 1 1 calc R
C40 C 0.7112(4) 0.3077(4) 0.0090(4) 0.0300(15) Uani 1 1 d .
H40A H 0.7217 0.2792 -0.0308 0.036 Uiso 1 1 calc R
C41 C -0.0870(5) 0.2243(5) 0.4056(4) 0.0358(16) Uani 1 1 d .
H41A H -0.0839 0.1729 0.3879 0.043 Uiso 1 1 calc R
C42 C 0.4137(5) 0.4446(4) 0.4338(4) 0.0327(16) Uani 1 1 d .
C44 C -0.0063(6) 0.2333(5) 0.5107(4) 0.0420(18) Uani 1 1 d .
H44A H -0.0679 0.2731 0.5275 0.050 Uiso 1 1 calc R
C45 C 0.4881(5) 0.3513(4) 0.4563(4) 0.0365(17) Uani 1 1 d .
H45A H 0.5505 0.3525 0.4095 0.044 Uiso 1 1 calc R
C46 C 0.7781(5) 0.5744(5) -0.0545(4) 0.0409(17) Uani 1 1 d .
H46A H 0.8368 0.5410 -0.0298 0.061 Uiso 1 1 calc R
H46B H 0.7723 0.6390 -0.0692 0.061 Uiso 1 1 calc R
H46C H 0.7875 0.5594 -0.1046 0.061 Uiso 1 1 calc R
C47 C 0.1592(5) 0.2142(4) 0.0548(4) 0.0339(16) Uani 1 1 d .
C48 C 0.0758(6) 0.2114(5) 0.5477(4) 0.0429(19) Uani 1 1 d .
H48A H 0.0684 0.2360 0.5895 0.051 Uiso 1 1 calc R
C49 C 0.0411(5) 0.2328(5) 0.0798(4) 0.0350(16) Uani 1 1 d .
H49A H 0.0198 0.2062 0.1415 0.042 Uiso 1 1 calc R
C50 C 0.3963(6) 0.6777(5) 0.2572(4) 0.051(2) Uani 1 1 d .
H50A H 0.4724 0.6668 0.2394 0.061 Uiso 1 1 calc R
C51 C 0.4727(6) 0.1254(5) 0.1569(5) 0.055(2) Uani 1 1 d .
H51A H 0.4324 0.1793 0.1724 0.083 Uiso 1 1 calc R
H51B H 0.5222 0.1424 0.1038 0.083 Uiso 1 1 calc R
H51C H 0.5089 0.0842 0.2000 0.083 Uiso 1 1 calc R
C52 C 0.2112(5) 0.2549(5) -0.0283(4) 0.0380(17) Uani 1 1 d .
H52A H 0.1723 0.2930 -0.0679 0.046 Uiso 1 1 calc R
C53 C 0.6862(5) 0.2395(4) 0.2466(4) 0.0335(16) Uani 1 1 d .
H53A H 0.6633 0.2808 0.2809 0.040 Uiso 1 1 calc R
C54 C 0.2843(5) 0.0513(5) 0.4328(4) 0.0433(18) Uani 1 1 d .
H54A H 0.2850 0.0438 0.3800 0.052 Uiso 1 1 calc R
C55 C 0.0873(5) -0.0147(4) 0.3076(4) 0.0349(16) Uani 1 1 d .
H55A H 0.0637 -0.0670 0.3202 0.042 Uiso 1 1 calc R
C56 C 0.5227(5) 0.3307(5) 0.5371(4) 0.0468(19) Uani 1 1 d .
H56A H 0.5525 0.3793 0.5311 0.070 Uiso 1 1 calc R
H56B H 0.5737 0.2738 0.5462 0.070 Uiso 1 1 calc R
H56C H 0.4636 0.3262 0.5847 0.070 Uiso 1 1 calc R
C57 C 0.0031(5) 0.1844(5) 0.0396(4) 0.0484(19) Uani 1 1 d .
H57A H 0.0348 0.1201 0.0560 0.073 Uiso 1 1 calc R
H57B H 0.0220 0.2099 -0.0211 0.073 Uiso 1 1 calc R
H57C H -0.0712 0.1928 0.0586 0.073 Uiso 1 1 calc R
C58 C -0.0096(5) 0.3351(5) 0.0566(5) 0.0486(19) Uani 1 1 d .
H58A H 0.0134 0.3635 0.0841 0.073 Uiso 1 1 calc R
H58B H -0.0840 0.3432 0.0749 0.073 Uiso 1 1 calc R
H58C H 0.0098 0.3628 -0.0037 0.073 Uiso 1 1 calc R
C59 C 0.7953(6) 0.1831(6) 0.2556(4) 0.060(2) Uani 1 1 d .
H59A H 0.8419 0.2235 0.2358 0.091 Uiso 1 1 calc R
H59B H 0.8193 0.1421 0.2225 0.091 Uiso 1 1 calc R
H59C H 0.7934 0.1483 0.3141 0.091 Uiso 1 1 calc R
C61 C 0.4407(6) 0.2747(5) 0.4644(4) 0.0467(19) Uani 1 1 d .
H61A H 0.4197 0.2884 0.4134 0.070 Uiso 1 1 calc R
H61B H 0.3812 0.2699 0.5117 0.070 Uiso 1 1 calc R
H61C H 0.4915 0.2177 0.4733 0.070 Uiso 1 1 calc R
C62 C -0.1949(5) 0.2430(6) 0.4653(6) 0.072(3) Uani 1 1 d .
H62A H -0.2480 0.2595 0.4353 0.108 Uiso 1 1 calc R
H62B H -0.2005 0.2923 0.4849 0.108 Uiso 1 1 calc R
H62C H -0.2036 0.1888 0.5129 0.108 Uiso 1 1 calc R
C63 C 0.4626(6) -0.0078(5) 0.1217(4) 0.0482(19) Uani 1 1 d .
H63A H 0.4164 -0.0374 0.1169 0.072 Uiso 1 1 calc R
H63B H 0.5002 -0.0495 0.1637 0.072 Uiso 1 1 calc R
H63C H 0.5109 0.0099 0.0680 0.072 Uiso 1 1 calc R
C64 C 0.3799(6) 0.0889(6) 0.4171(5) 0.068(2) Uani 1 1 d .
H64A H 0.3757 0.1474 0.3737 0.102 Uiso 1 1 calc R
H64B H 0.4423 0.0469 0.3993 0.102 Uiso 1 1 calc R
H64C H 0.3813 0.0956 0.4686 0.102 Uiso 1 1 calc R
C67 C 0.3548(10) 0.7713(6) 0.2702(6) 0.101(4) Uani 1 1 d .
H67A H 0.3747 0.8176 0.2177 0.152 Uiso 1 1 calc R
H67B H 0.3832 0.7725 0.3124 0.152 Uiso 1 1 calc R
H67C H 0.2802 0.7830 0.2887 0.152 Uiso 1 1 calc R
C69 C 0.3570(8) 0.6800(6) 0.1860(5) 0.084(3) Uani 1 1 d .
H69A H 0.3845 0.6219 0.1756 0.126 Uiso 1 1 calc R
H69B H 0.3793 0.7276 0.1355 0.126 Uiso 1 1 calc R
H69C H 0.2823 0.6919 0.2015 0.126 Uiso 1 1 calc R
C70 C -0.0742(7) 0.3066(5) 0.3252(6) 0.070(3) Uani 1 1 d .
H70A H -0.1310 0.3226 0.2993 0.105 Uiso 1 1 calc R
H70B H -0.0097 0.2911 0.2862 0.105 Uiso 1 1 calc R
H70C H -0.0736 0.3577 0.3396 0.105 Uiso 1 1 calc R
C74 C 0.2891(7) -0.0416(6) 0.5007(7) 0.099(4) Uani 1 1 d .
H74A H 0.2289 -0.0637 0.5098 0.148 Uiso 1 1 calc R
H74B H 0.2907 -0.0360 0.5526 0.148 Uiso 1 1 calc R
H74C H 0.3509 -0.0840 0.4828 0.148 Uiso 1 1 calc R

loop_
_atom_site_aniso_label
_atom_site_aniso_U_11
_atom_site_aniso_U_22
_atom_site_aniso_U_33
_atom_site_aniso_U_23
_atom_site_aniso_U_13
_atom_site_aniso_U_12
Tl1 0.04442(19) 0.04423(19) 0.03226(15) -0.01646(12) -0.00168(12) -0.00971(14)
Pd1 0.0272(3) 0.0400(3) 0.0320(3) -0.0174(2) -0.0035(2) -0.0107(2)
S1 0.0374(11) 0.0489(12) 0.0382(10) -0.0143(8) 0.0018(8) -0.0095(9)
N1 0.028(3) 0.045(4) 0.018(3) -0.017(2) 0.006(2) -0.014(3)
O1 0.058(4) 0.045(3) 0.076(4) -0.024(3) -0.002(3) -0.022(3)
C1 0.031(4) 0.039(4) 0.020(3) -0.015(3) 0.004(3) -0.011(3)
F1 0.087(5) 0.111(6) 0.167(7) 0.069(5) 0.044(5) -0.006(4)
N2 0.023(3) 0.036(4) 0.021(3) -0.006(2) -0.008(2) -0.001(3)
F2 0.105(5) 0.131(6) 0.087(5) 0.010(4) 0.064(4) 0.026(4)
O2 0.049(4) 0.075(4) 0.089(5) -0.019(3) 0.019(3) -0.005(3)
C2 0.035(4) 0.040(4) 0.020(3) -0.008(3) -0.005(3) -0.008(4)
O3 0.128(6) 0.088(5) 0.134(6) -0.056(4) -0.079(5) -0.011(4)
C3 0.060(7) 0.110(10) 0.068(7) 0.002(6) -0.003(6) -0.008(7)
F3 0.203(9) 0.304(13) 0.056(5) -0.011(5) -0.065(6) -0.031(9)
C4 0.023(4) 0.038(4) 0.027(3) -0.010(3) -0.004(3) -0.010(3)
C5 0.031(4) 0.035(4) 0.024(3) -0.012(3) 0.006(3) -0.012(3)
C6 0.014(3) 0.042(4) 0.022(3) -0.012(3) 0.004(2) -0.010(3)
C7 0.027(4) 0.028(4) 0.024(3) -0.009(3) -0.005(3) -0.011(3)
C8 0.028(4) 0.036(4) 0.029(4) -0.018(3) -0.003(3) -0.005(3)
C9 0.025(4) 0.047(4) 0.013(3) -0.008(3) 0.005(3) -0.010(3)
C10 0.023(4) 0.048(4) 0.027(3) -0.020(3) -0.002(3) -0.009(3)
C11 0.036(4) 0.041(4) 0.021(3) -0.014(3) -0.001(3) -0.006(3)
C12 0.037(4) 0.041(4) 0.021(3) -0.006(3) -0.004(3) -0.014(3)
C13 0.024(4) 0.040(4) 0.025(3) -0.010(3) -0.003(3) -0.011(3)
C15 0.039(4) 0.028(4) 0.025(3) -0.009(3) -0.002(3) -0.007(3)
C16 0.027(4) 0.045(4) 0.035(4) -0.023(3) -0.006(3) 0.003(3)
C17 0.032(4) 0.032(4) 0.024(3) 0.003(3) -0.008(3) -0.017(3)
C18 0.022(3) 0.023(4) 0.020(3) -0.011(2) 0.000(2) -0.001(3)
C19 0.029(4) 0.032(4) 0.032(4) -0.016(3) -0.004(3) -0.007(3)
C20 0.027(4) 0.026(4) 0.021(3) -0.008(3) -0.002(3) -0.006(3)
C21 0.027(4) 0.038(4) 0.025(3) -0.012(3) 0.000(3) -0.010(3)
C23 0.027(4) 0.052(5) 0.033(4) -0.019(3) 0.002(3) -0.013(3)
C24 0.027(4) 0.048(4) 0.036(4) -0.023(3) -0.007(3) -0.007(3)
C26 0.047(4) 0.044(4) 0.023(3) -0.019(3) -0.002(3) -0.014(4)
C27 0.037(4) 0.047(5) 0.040(4) -0.028(3) -0.001(3) -0.010(4)
C28 0.021(4) 0.051(4) 0.024(3) -0.016(3) -0.003(3) 0.000(3)
C29 0.042(5) 0.052(5) 0.054(5) -0.024(4) -0.007(4) -0.008(4)
C30 0.033(4) 0.029(4) 0.022(3) -0.012(3) -0.005(3) 0.000(3)
C31 0.036(4) 0.043(4) 0.035(4) -0.022(3) 0.000(3) -0.005(4)
C32 0.025(4) 0.042(4) 0.017(3) -0.009(3) 0.000(3) -0.006(3)
C33 0.038(4) 0.027(4) 0.014(3) -0.008(2) 0.001(3) -0.010(3)
C34 0.030(4) 0.038(4) 0.041(4) -0.019(3) -0.009(3) -0.012(3)
C35 0.024(4) 0.038(4) 0.026(3) -0.010(3) -0.003(3) -0.006(3)
C36 0.058(5) 0.052(5) 0.018(3) -0.002(3) -0.011(3) -0.035(4)
C37 0.030(4) 0.051(5) 0.026(4) -0.013(3) 0.000(3) -0.005(3)
C38 0.030(4) 0.053(5) 0.017(3) -0.005(3) 0.005(3) -0.019(3)
C39 0.035(4) 0.050(5) 0.032(4) -0.010(3) -0.007(3) -0.019(4)
C40 0.023(4) 0.047(5) 0.032(4) -0.027(3) -0.005(3) -0.006(3)
C41 0.023(4) 0.035(4) 0.056(4) -0.027(3) -0.009(3) 0.000(3)
C42 0.027(4) 0.044(4) 0.034(4) -0.026(3) -0.002(3) -0.005(3)
C44 0.045(5) 0.044(4) 0.043(4) -0.030(3) 0.009(3) -0.017(4)
C45 0.037(4) 0.043(4) 0.025(3) -0.020(3) -0.001(3) 0.002(4)
C46 0.048(5) 0.041(4) 0.033(4) -0.006(3) -0.002(3) -0.024(4)
C47 0.033(4) 0.038(4) 0.024(4) -0.005(3) -0.004(3) -0.008(3)
C48 0.061(5) 0.054(5) 0.020(3) -0.014(3) -0.001(3) -0.028(4)
C49 0.023(4) 0.055(5) 0.032(4) -0.013(3) -0.002(3) -0.019(3)
C50 0.047(5) 0.054(5) 0.044(4) -0.005(4) -0.012(4) -0.011(4)
C51 0.046(5) 0.059(5) 0.075(6) -0.038(4) -0.030(4) 0.008(4)
C52 0.039(4) 0.050(5) 0.024(4) -0.009(3) -0.009(3) -0.011(4)
C53 0.034(4) 0.038(4) 0.023(3) -0.010(3) -0.003(3) -0.006(3)
C54 0.031(4) 0.043(4) 0.043(4) 0.001(3) -0.016(3) -0.002(4)
C55 0.044(4) 0.027(4) 0.031(4) -0.011(3) 0.000(3) -0.012(3)
C56 0.040(4) 0.059(5) 0.049(4) -0.032(4) -0.017(4) 0.003(4)
C57 0.031(4) 0.064(5) 0.048(4) -0.012(4) -0.009(3) -0.015(4)
C58 0.037(4) 0.055(5) 0.053(5) -0.020(4) -0.002(4) -0.014(4)
C59 0.042(5) 0.096(7) 0.030(4) 0.002(4) -0.010(3) -0.024(5)
C61 0.056(5) 0.039(4) 0.051(4) -0.024(3) -0.025(4) 0.006(4)
C62 0.027(5) 0.095(7) 0.122(8) -0.087(6) -0.004(5) 0.001(5)
C63 0.052(5) 0.046(5) 0.047(4) -0.012(3) -0.016(4) -0.008(4)
C64 0.039(5) 0.090(7) 0.063(6) -0.014(5) -0.004(4) -0.022(5)
C67 0.203(13) 0.072(7) 0.056(6) -0.008(5) -0.046(7) -0.065(8)
C69 0.161(10) 0.068(6) 0.034(5) -0.006(4) -0.040(6) -0.032(6)
C70 0.063(6) 0.051(6) 0.097(7) -0.012(5) -0.039(5) -0.008(5)
C74 0.041(5) 0.051(6) 0.130(9) 0.024(5) -0.005(5) 0.005(5)

loop_
_atom_type_symbol
_atom_type_description
_atom_type_scat_dispersion_real
_atom_type_scat_dispersion_imag
_atom_type_scat_source
C C 0.0033 0.0016 'International Tables Vol C Tables 4.2.6.8 and 6.1.1.4'
H H 0.0000 0.0000 'International Tables Vol C Tables 4.2.6.8 and 6.1.1.4'
N N 0.0061 0.0033 'International Tables Vol C Tables 4.2.6.8 and 6.1.1.4'
O O 0.0106 0.0060 'International Tables Vol C Tables 4.2.6.8 and 6.1.1.4'
F F 0.0171 0.0103 'International Tables Vol C Tables 4.2.6.8 and 6.1.1.4'
S S 0.1246 0.1234 'International Tables Vol C Tables 4.2.6.8 and 6.1.1.4'
Pd Pd -0.9988 1.0072 'International Tables Vol C Tables 4.2.6.8 and 6.1.1.4'
Tl Tl -2.8358 9.6688 'International Tables Vol C Tables 4.2.6.8 and 6.1.1.4'

loop_
_geom_angle_atom_site_label_1
_geom_angle_atom_site_label_2
_geom_angle_atom_site_label_3
_geom_angle
C2 Pd1 C1 163.3(3)
C2 Pd1 Tl1 94.78(18)
C1 Pd1 Tl1 97.34(16)
O3 S1 O2 115.2(4)
O3 S1 O1 111.7(4)
O2 S1 O1 117.9(4)
O3 S1 C3 104.4(5)
O2 S1 C3 104.2(4)
O1 S1 C3 100.9(5)
C1 N1 C4 171.1(5)
N1 C1 Pd1 169.9(6)
C2 N2 C7 167.5(5)
N2 C2 Pd1 169.0(6)
F3 C3 F1 108.3(10)
F3 C3 F2 114.2(13)
F1 C3 F2 108.2(10)
F3 C3 S1 108.4(8)
F1 C3 S1 108.9(9)
F2 C3 S1 108.7(7)
C9 C4 C28 123.7(6)
C9 C4 N1 119.5(5)
C28 C4 N1 116.8(5)
C20 C5 C44 118.5(6)
C20 C5 C41 121.9(5)
C44 C5 C41 119.5(6)
C35 C6 C13 121.3(6)
C35 C6 C9 118.7(6)
C13 C6 C9 120.0(5)
C30 C7 N2 119.7(5)
C30 C7 C18 123.7(6)
N2 C7 C18 116.5(5)
C33 C8 C23 118.5(6)
C33 C8 C37 123.0(6)
C23 C8 C37 118.5(6)
C21 C9 C4 116.6(5)
C21 C9 C6 122.9(5)
C4 C9 C6 120.5(6)
C42 C10 C11 120.4(5)
C42 C10 C28 118.8(6)
C11 C10 C28 120.8(5)
C16 C11 C10 118.9(6)
C16 C11 C50 120.8(6)
C10 C11 C50 120.3(6)
C35 C12 C29 112.2(6)
C35 C12 C46 110.7(5)
C29 C12 C46 112.1(5)
C6 C13 C19 118.0(5)
C6 C13 C53 122.4(5)
C19 C13 C53 119.6(6)
C18 C15 C55 121.9(6)
C27 C16 C11 120.8(6)
C36 C17 C20 119.1(6)
C36 C17 C54 119.5(6)
C20 C17 C54 121.3(6)
C15 C18 C7 116.7(5)
C15 C18 C20 123.4(5)
C7 C18 C20 119.8(5)
C40 C19 C13 120.2(6)
C17 C20 C5 120.9(6)
C17 C20 C18 120.0(5)
C5 C20 C18 119.2(5)
C34 C21 C9 121.5(6)
C38 C23 C8 121.7(6)
C28 C24 C34 120.8(6)
C30 C26 C55 120.7(6)
C16 C27 C31 120.6(6)
C24 C28 C4 117.1(5)
C24 C28 C10 123.9(5)
C4 C28 C10 119.0(6)
C26 C30 C7 117.0(5)
C26 C30 C33 122.1(5)
C7 C30 C33 120.8(6)
C42 C31 C27 120.8(6)
C40 C32 C35 120.9(5)
C8 C33 C47 121.2(5)
C8 C33 C30 119.8(5)
C47 C33 C30 118.9(6)
C21 C34 C24 120.2(6)
C32 C35 C6 118.8(6)
C32 C35 C12 119.1(5)
C6 C35 C12 122.1(6)
C48 C36 C17 120.1(6)
C8 C37 C63 112.0(5)
C8 C37 C51 112.8(6)
C63 C37 C51 110.2(6)
C52 C38 C23 119.2(6)
C32 C40 C19 120.8(5)
C5 C41 C70 111.0(6)
C5 C41 C62 113.6(6)
C70 C41 C62 110.8(6)
C31 C42 C10 118.4(6)
C31 C42 C45 119.4(6)
C10 C42 C45 122.2(5)
C48 C44 C5 120.6(6)
C42 C45 C61 111.3(6)
C42 C45 C56 112.4(5)
C61 C45 C56 110.4(5)
C52 C47 C33 117.2(6)
C52 C47 C49 120.4(6)
C33 C47 C49 122.5(5)
C44 C48 C36 120.7(6)
C47 C49 C58 112.6(5)
C47 C49 C57 109.8(6)
C58 C49 C57 111.0(6)
C69 C50 C67 108.4(7)
C69 C50 C11 112.1(7)
C67 C50 C11 112.3(6)
C38 C52 C47 122.2(6)
C13 C53 C59 109.6(5)
C13 C53 C39 112.0(5)
C59 C53 C39 110.9(6)
C74 C54 C17 108.4(6)
C74 C54 C64 110.7(6)
C17 C54 C64 112.8(6)
C15 C55 C26 120.0(6)

loop_
_geom_bond_atom_site_label_1
_geom_bond_atom_site_label_2
_geom_bond_distance
Tl1 Pd1 2.8551(12)
Pd1 C2 1.940(8)
Pd1 C1 1.962(7)
S1 O3 1.422(6)
S1 O2 1.426(6)
S1 O1 1.432(5)
S1 C3 1.840(10)
N1 C1 1.151(7)
N1 C4 1.409(8)
F1 C3 1.309(14)
N2 C2 1.169(8)
N2 C7 1.408(8)
F2 C3 1.311(11)
C3 F3 1.304(14)
C4 C9 1.399(8)
C4 C28 1.407(8)
C5 C20 1.408(8)
C5 C44 1.413(9)
C5 C41 1.521(9)
C6 C35 1.405(8)
C6 C13 1.415(9)
C6 C9 1.501(8)
C7 C30 1.399(8)
C7 C18 1.411(8)
C8 C33 1.395(8)
C8 C23 1.399(8)
C8 C37 1.506(9)
C9 C21 1.398(8)
C10 C42 1.415(9)
C10 C11 1.415(9)
C10 C28 1.499(8)
C11 C16 1.386(8)
C11 C50 1.521(9)
C12 C35 1.510(9)
C12 C29 1.518(9)
C12 C46 1.541(8)
C13 C19 1.415(8)
C13 C53 1.519(8)
C15 C18 1.371(8)
C15 C55 1.382(8)
C16 C27 1.374(9)
C17 C36 1.405(9)
C17 C20 1.408(8)
C17 C54 1.528(9)
C18 C20 1.496(8)
C19 C40 1.386(8)
C21 C34 1.384(8)
C23 C38 1.380(9)
C24 C28 1.391(9)
C24 C34 1.397(8)
C26 C30 1.383(9)
C26 C55 1.410(8)
C27 C31 1.392(9)
C30 C33 1.513(8)
C31 C42 1.386(8)
C32 C40 1.384(8)
C32 C35 1.390(8)
C33 C47 1.426(8)
C36 C48 1.394(10)
C37 C63 1.530(9)
C37 C51 1.547(9)
C38 C52 1.380(9)
C39 C53 1.537(9)
C41 C70 1.529(10)
C41 C62 1.539(9)
C42 C45 1.522(9)
C44 C48 1.384(9)
C45 C61 1.528(9)
C45 C56 1.534(8)
C47 C52 1.400(8)
C47 C49 1.519(9)
C49 C58 1.527(9)
C49 C57 1.531(9)
C50 C69 1.510(10)
C50 C67 1.520(11)
C53 C59 1.528(9)
C54 C74 1.515(10)
C54 C64 1.542(10)

loop_
_platon_squeeze_void_nr
_platon_squeeze_void_average_x
_platon_squeeze_void_average_y
_platon_squeeze_void_average_z
_platon_squeeze_void_volume
_platon_squeeze_void_count_electrons
1 0.000 0.000 0.000 590.0 116.5
2 0.022 0.447 0.186 10.9 -0.2
3 -0.022 0.553 0.814 10.9 0.2
